data_7126384
loop_
_publ_author_name
'Evans, Peter'
'Reta, Daniel'
'Goodwin, Conrad A. P.'
'Ortu, Fabrizio'
'Chilton, Nicholas F.'
'Mills, David P.'

_publ_section_title
;
 A double-dysprosocenium single-molecule magnet bound together with
 neutral ligands.
;
_journal_issue 42
_journal_name_full 'Chemical communications (Cambridge, England)'
_journal_page_first 5677
_journal_page_last 5680
_journal_paper_doi 10.1039/c9cc08945d
_journal_volume 56
_journal_year 2020
_chemical_formula_moiety 'C6 H14 Li O Y, 2(C10 H15)'
_chemical_formula_sum 'C26 H44 Li O Y'
_chemical_formula_weight 468.46
_chemical_name_systematic '[Y(Cp*)2(Me)2Li(THF)]'
_space_group_crystal_system monoclinic
_space_group_IT_number 14
_space_group_name_Hall '-P 2yn'
_space_group_name_H-M_alt 'P 1 21/n 1'
_atom_sites_solution_hydrogens geom
_atom_sites_solution_primary dual
_atom_sites_solution_secondary difmap
_audit_creation_date 2019-10-25
_audit_creation_method
;
Olex2 1.3
(compiled 2019.09.11 svn.r3662 for OlexSys, GUI svn.r5938)
;
_audit_update_record
;
2019-11-06 deposited with the CCDC.	2020-04-16 downloaded from the CCDC.
;
_cell_angle_alpha 90
_cell_angle_beta 94.016(10)
_cell_angle_gamma 90
_cell_formula_units_Z 4
_cell_length_a 9.2530(13)
_cell_length_b 15.4572(12)
_cell_length_c 18.3771(16)
_cell_measurement_reflns_used 2262
_cell_measurement_temperature 150.0(3)
_cell_measurement_theta_max 19.3710
_cell_measurement_theta_min 3.2810
_cell_volume 2621.9(5)
_computing_cell_refinement 'CrysAlisPro 1.171.40.7b (Rigaku OD, 2018)'
_computing_data_collection 'CrysAlisPro 1.171.40.7b (Rigaku OD, 2018)'
_computing_data_reduction 'CrysAlisPro 1.171.40.7b (Rigaku OD, 2018)'
_computing_molecular_graphics 'Olex2 1.3 (Dolomanov et al., 2009)'
_computing_publication_material 'Olex2 1.3 (Dolomanov et al., 2009)'
_computing_structure_refinement 'ShelXL 2018/3 (Sheldrick, 2015)'
_computing_structure_solution 'ShelXT (Sheldrick, 2015)'
_diffrn_ambient_environment N~2~
_diffrn_ambient_temperature 150.0(3)
_diffrn_detector 'CCD plate'
_diffrn_detector_area_resol_mean 8.0714
_diffrn_detector_type Eos
_diffrn_measured_fraction_theta_full 0.999
_diffrn_measured_fraction_theta_max 0.999
_diffrn_measurement_details
;
List of Runs (angles in degrees, time in seconds):

  # Type    Start    End  Width  t~exp~   \w     \q     \k     \f   Frames
#--------------------------------------------------------------------------
  1  \w    -97.00 -70.00   1.00   12.50    --  -18.77-178.00  60.00   27
  2  \w    -17.00  23.00   1.00   12.50    --  -18.77 -99.00-120.00   40
  3  \w    -18.00  25.00   1.00   12.50    --  -18.77 -99.00-180.00   43
  4  \w    -20.00  15.00   1.00   12.50    --  -18.77 -99.00  60.00   35
  5  \w     40.00  72.00   1.00   12.50    --   20.02-178.00 -30.00   32
  6  \w     -7.00  93.00   1.00   12.50    --   20.02  38.00  90.00  100
  7  \w    -41.00  45.00   1.00   12.50    --   20.02 -38.00 120.00   86
  8  \w    -48.00  45.00   1.00   12.50    --   20.02 -38.00 -90.00   93
;
_diffrn_measurement_device 'four-circle diffractometer'
_diffrn_measurement_device_type 'SuperNova, Single source at offset/far, Eos'
_diffrn_measurement_method '\w scans'
_diffrn_orient_matrix_type 'CrysAlisPro convention (1999,Acta A55,543-557)'
_diffrn_orient_matrix_UB_11 0.0480730000
_diffrn_orient_matrix_UB_12 -0.0263954000
_diffrn_orient_matrix_UB_13 -0.0186019000
_diffrn_orient_matrix_UB_21 -0.0599185000
_diffrn_orient_matrix_UB_22 -0.0216268000
_diffrn_orient_matrix_UB_23 -0.0180533000
_diffrn_orient_matrix_UB_31 -0.0007463000
_diffrn_orient_matrix_UB_32 0.0306964000
_diffrn_orient_matrix_UB_33 -0.0287282000
_diffrn_radiation_monochromator mirror
_diffrn_radiation_probe x-ray
_diffrn_radiation_type 'Mo K\a'
_diffrn_radiation_wavelength 0.71073
_diffrn_reflns_av_R_equivalents 0.1413
_diffrn_reflns_av_unetI/netI 0.1581
_diffrn_reflns_Laue_measured_fraction_full 0.999
_diffrn_reflns_Laue_measured_fraction_max 0.999
_diffrn_reflns_limit_h_max 11
_diffrn_reflns_limit_h_min -11
_diffrn_reflns_limit_k_max 18
_diffrn_reflns_limit_k_min -18
_diffrn_reflns_limit_l_max 22
_diffrn_reflns_limit_l_min -19
_diffrn_reflns_number 19670
_diffrn_reflns_point_group_measured_fraction_full 0.999
_diffrn_reflns_point_group_measured_fraction_max 0.999
_diffrn_reflns_theta_full 25.242
_diffrn_reflns_theta_max 25.350
_diffrn_reflns_theta_min 2.738
_diffrn_source 'micro-focus sealed X-ray tube'
_diffrn_source_type 'SuperNova (Mo) X-ray Source'
_exptl_absorpt_coefficient_mu 2.237
_exptl_absorpt_correction_T_max 1.000
_exptl_absorpt_correction_T_min 0.801
_exptl_absorpt_correction_type gaussian
_exptl_absorpt_process_details
;
CrysAlisPro 1.171.40.7b (Rigaku Oxford Diffraction, 2018)
Numerical absorption correction based on gaussian integration over
			a multifaceted crystal model
Empirical absorption correction using spherical harmonics,
 implemented in SCALE3 ABSPACK scaling algorithm.
;
_exptl_crystal_colour 'clear light yellow'
_exptl_crystal_colour_lustre clear
_exptl_crystal_colour_modifier light
_exptl_crystal_colour_primary yellow
_exptl_crystal_density_diffrn 1.187
_exptl_crystal_description block
_exptl_crystal_F_000 1000
_exptl_crystal_size_max 0.17
_exptl_crystal_size_mid 0.114
_exptl_crystal_size_min 0.081
_refine_diff_density_max 0.555
_refine_diff_density_min -0.629
_refine_diff_density_rms 0.106
_refine_ls_extinction_method none
_refine_ls_goodness_of_fit_ref 1.074
_refine_ls_hydrogen_treatment constr
_refine_ls_matrix_type full
_refine_ls_number_parameters 475
_refine_ls_number_reflns 4797
_refine_ls_number_restraints 1092
_refine_ls_restrained_S_all 0.993
_refine_ls_R_factor_all 0.1760
_refine_ls_R_factor_gt 0.0954
_refine_ls_shift/su_max 0.001
_refine_ls_shift/su_mean 0.000
_refine_ls_structure_factor_coef Fsqd
_refine_ls_weighting_details 'w=1/[\s^2^(Fo^2^)+(0.0336P)^2^+16.7462P] where P=(Fo^2^+2Fc^2^)/3'
_refine_ls_weighting_scheme calc
_refine_ls_wR_factor_gt 0.1757
_refine_ls_wR_factor_ref 0.2121
_reflns_Friedel_coverage 0.000
_reflns_number_gt 2680
_reflns_number_total 4797
_reflns_threshold_expression 'I > 2\s(I)'
_cod_data_source_file c9cc08945d2.cif
_cod_data_source_block YCpMe5_Me2Li
_cod_depositor_comments 'Adding full bibliography for 7126383--7126388.cif.'
_cod_database_code 7126384
_manchester_internal_coll_name adpm592
_manchester_internal_coll_client PE
_manchester_internal_coll_type custom
_manchester_internal_coll_frame_time 12.5s
_manchester_internal_coll_frame_width 1
_manchester_internal_coll_frame_method '\w scans'
_manchester_internal_coll_user PE
_manchester_internal_coll_date 8/5/2019
_manchester_internal_process_user PE
_manchester_internal_process_date 9/5/2019
_manchester_internal_solution_user PE
_manchester_internal_solution_date 6/8/2019
_manchester_internal_refinement_user PE/FO
_manchester_internal_refinement_date 25/10/2019
_manchester_internal_validation_user FO
_manchester_internal_validation_date 25/10/2019
_manchester_internal_archive_date 25/10/2019
_shelx_shelxl_version_number 2018/3
_chemical_oxdiff_formula C26H44LiOY
_shelx_space_group_comment
;
The symmetry employed for this shelxl refinement is uniquely defined
by the following loop, which should always be used as a source of
symmetry information in preference to the above space-group names.
They are only intended as comments.
;
_shelx_estimated_absorpt_t_max 0.840
_shelx_estimated_absorpt_t_min 0.702
_reflns_odcompleteness_completeness 99.82
_reflns_odcompleteness_iscentric 1
_reflns_odcompleteness_theta 26.32
_olex2_refinement_description
;
1. Fixed Uiso
 At 1.2 times of:
  All C(H,H) groups, All C(H,H,H,H) groups
 At 1.5 times of:
  All C(H,H,H) groups
2. Restrained distances
 C24-C25 = C24A-C25
 1.54 with sigma of 0.02
 C24-C23 = C24A-C23
 1.5 with sigma of 0.02
 C2-C3 \\sim C2A-C3A \\sim C4-C3 \\sim C3A-C4A \\sim C4-C5 \\sim C5-C1 \\sim
C5A-C1A \\sim C5A-C4A \\sim C2-C1
 \\sim C2A-C1A \\sim C13-C14 \\sim C13A-C14A \\sim C14-C15 \\sim C15A-C14A
\\sim C15A-C11A \\sim C11-C15 ~
 C11A-C12A \\sim C12-C11 \\sim C13-C12 \\sim C13A-C12A
 with sigma of 0.02
 C18A-C13A \\sim C18-C13 \\sim C17A-C12A \\sim C17-C12 \\sim C11A-C16A \\sim
C16-C11 \\sim C20A-C15A ~
 C20-C15 \\sim C19A-C14A \\sim C19-C14 \\sim C10-C5 \\sim C9A-C4A \\sim
C10A-C5A \\sim C6-C1 \\sim C6A-C1A
 \\sim C7A-C2A \\sim C7-C2 \\sim C8-C3 \\sim C8A-C3A \\sim C9-C4
 with sigma of 0.02
3. Uiso/Uaniso restraints and constraints
C1 \\sim C2 \\sim C3 \\sim C4 \\sim C5 \\sim C6 \\sim C7 \\sim C8 \\sim C9
\\sim C10 \\sim C1A \\sim C2A \\sim C3A \\sim C4A \\sim C5A \\sim C6A \\sim C7A
\\sim C8A \\sim C9A \\sim C10A: within 2A with sigma of 0.01 and sigma for
terminal atoms of 0.02 within 2A
O1 \\sim C23 \\sim C25 \\sim C26 \\sim C24 \\sim C24A: within 2A with sigma of
0.01 and sigma for terminal atoms of 0.02 within 2A
C11 \\sim C12 \\sim C13 \\sim C14 \\sim C15 \\sim C16 \\sim C17 \\sim C18 \\sim
C19 \\sim C20 \\sim C11A \\sim C12A \\sim C13A \\sim C14A \\sim C15A \\sim C16A
\\sim C17A \\sim C18A \\sim C19A \\sim C20A: within 2A with sigma of 0.01 and
sigma for terminal atoms of 0.02 within 2A
4. Others
 Sof(C11A)=Sof(C12A)=Sof(C13A)=Sof(C14A)=Sof(C15A)=Sof(C16A)=Sof(H16D)=
 Sof(H16E)=Sof(H16F)=Sof(C17A)=Sof(H17D)=Sof(H17E)=Sof(H17F)=Sof(C18A)=
 Sof(H18D)=Sof(H18E)=Sof(H18F)=Sof(C19A)=Sof(H19D)=Sof(H19E)=Sof(H19F)=
 Sof(C20A)=Sof(H20D)=Sof(H20E)=Sof(H20F)=Sof(C1A)=Sof(C2A)=Sof(C3A)=Sof(C4A)=
 Sof(C5A)=Sof(C6A)=Sof(H6AA)=Sof(H6AB)=Sof(H6AC)=Sof(C7A)=Sof(H7AA)=Sof(H7AB)=
 Sof(H7AC)=Sof(C8A)=Sof(H8AA)=Sof(H8AB)=Sof(H8AC)=Sof(C9A)=Sof(H9AA)=Sof(H9AB)=
 Sof(H9AC)=Sof(C10A)=Sof(H10D)=Sof(H10E)=Sof(H10F)=1-FVAR(1)
 Sof(C1)=Sof(C2)=Sof(C3)=Sof(C4)=Sof(C5)=Sof(C6)=Sof(H6A)=Sof(H6B)=Sof(H6C)=
 Sof(C7)=Sof(H7A)=Sof(H7B)=Sof(H7C)=Sof(C8)=Sof(H8A)=Sof(H8B)=Sof(H8C)=Sof(C9)=
 Sof(H9A)=Sof(H9B)=Sof(H9C)=Sof(C10)=Sof(H10A)=Sof(H10B)=Sof(H10C)=Sof(C11)=
 Sof(C12)=Sof(C13)=Sof(C14)=Sof(C15)=Sof(C16)=Sof(H16A)=Sof(H16B)=Sof(H16C)=
 Sof(C17)=Sof(H17A)=Sof(H17B)=Sof(H17C)=Sof(C18)=Sof(H18A)=Sof(H18B)=Sof(H18C)=
 Sof(C19)=Sof(H19A)=Sof(H19B)=Sof(H19C)=Sof(C20)=Sof(H20A)=Sof(H20B)=Sof(H20C)=
 FVAR(1)
 Sof(H23C)=Sof(H23D)=Sof(H25C)=Sof(H25D)=Sof(C24A)=Sof(H24C)=Sof(H24D)=1-FVAR(2)
 Sof(H23A)=Sof(H23B)=Sof(H25A)=Sof(H25B)=Sof(C24)=Sof(H24A)=Sof(H24B)=FVAR(2)
5.a Secondary CH2 refined with riding coordinates:
 C23(H23A,H23B), C23(H23C,H23D), C25(H25A,H25B), C25(H25C,H25D), C26(H26A,
 H26B), C24(H24A,H24B), C24A(H24C,H24D)
5.b Idealised Me refined as rotating group:
 C21(H21A,H21B,H21C), C22(H22A,H22B,H22C), C6(H6A,H6B,H6C), C7(H7A,H7B,H7C),
 C8(H8A,H8B,H8C), C9(H9A,H9B,H9C), C10(H10A,H10B,H10C), C16(H16A,H16B,H16C),
 C17(H17A,H17B,H17C), C18(H18A,H18B,H18C), C19(H19A,H19B,H19C), C20(H20A,H20B,
 H20C), C16A(H16D,H16E,H16F), C17A(H17D,H17E,H17F), C18A(H18D,H18E,H18F),
 C19A(H19D,H19E,H19F), C20A(H20D,H20E,H20F), C6A(H6AA,H6AB,H6AC), C7A(H7AA,H7AB,
 H7AC), C8A(H8AA,H8AB,H8AC), C9A(H9AA,H9AB,H9AC), C10A(H10D,H10E,H10F)
;
_olex2_submission_special_instructions 'No special instructions were received'
_oxdiff_exptl_absorpt_empirical_details
;
Empirical correction (ABSPACK) includes:
- Absorption correction using spherical harmonics
- Frame scaling
;
_oxdiff_exptl_absorpt_empirical_full_max 2.120
_oxdiff_exptl_absorpt_empirical_full_min 0.631

loop_
_space_group_symop_operation_xyz
'x, y, z'
'-x+1/2, y+1/2, -z+1/2'
'-x, -y, -z'
'x-1/2, -y-1/2, z-1/2'

loop_
_atom_site_label
_atom_site_type_symbol
_atom_site_fract_x
_atom_site_fract_y
_atom_site_fract_z
_atom_site_U_iso_or_equiv
_atom_site_adp_type
_atom_site_occupancy
_atom_site_site_symmetry_order
_atom_site_calc_flag
_atom_site_refinement_flags_posn
_atom_site_refinement_flags_adp
_atom_site_refinement_flags_occupancy
_atom_site_disorder_assembly
_atom_site_disorder_group
Y1 Y 0.26885(11) 0.70983(5) 0.60452(4) 0.0385(3) Uani 1 1 d . . . . .
O1 O 0.6800(9) 0.6043(4) 0.7405(4) 0.071(2) Uani 1 1 d . U . . .
C21 C 0.4246(14) 0.5785(6) 0.5939(5) 0.072(4) Uani 1 1 d . . . . .
H21A H 0.518359 0.595644 0.579798 0.108 Uiso 1 1 calc R U . . .
H21B H 0.380287 0.540247 0.557708 0.108 Uiso 1 1 calc R U . . .
H21C H 0.434769 0.549319 0.640065 0.108 Uiso 1 1 calc R U . . .
C22 C 0.4609(12) 0.7810(6) 0.6863(5) 0.061(3) Uani 1 1 d . . . . .
H22A H 0.468426 0.752028 0.732674 0.092 Uiso 1 1 calc R U . . .
H22B H 0.435866 0.840530 0.693206 0.092 Uiso 1 1 calc R U . . .
H22C H 0.551988 0.777598 0.664536 0.092 Uiso 1 1 calc R U . . .
C23 C 0.7150(15) 0.5138(7) 0.7443(6) 0.087(3) Uani 1 1 d D U . . .
H23A H 0.782256 0.498711 0.708207 0.104 Uiso 0.83(2) 1 calc R U P A 1
H23B H 0.628300 0.478839 0.736105 0.104 Uiso 0.83(2) 1 calc R U P A 1
H23C H 0.713539 0.489251 0.695717 0.104 Uiso 0.17(2) 1 calc R U P A 2
H23D H 0.645232 0.482988 0.771681 0.104 Uiso 0.17(2) 1 calc R U P A 2
C25 C 0.8655(15) 0.5834(7) 0.8350(6) 0.082(3) Uani 1 1 d D U . . .
H25A H 0.883698 0.594449 0.886798 0.099 Uiso 0.83(2) 1 calc R U P A 1
H25B H 0.956939 0.582939 0.812197 0.099 Uiso 0.83(2) 1 calc R U P A 1
H25C H 0.833421 0.565386 0.881793 0.099 Uiso 0.17(2) 1 calc R U P A 2
H25D H 0.962197 0.607521 0.842536 0.099 Uiso 0.17(2) 1 calc R U P A 2
C26 C 0.7629(14) 0.6490(7) 0.7999(6) 0.074(3) Uani 1 1 d . U . . .
H26A H 0.698710 0.670993 0.835090 0.088 Uiso 1 1 calc R U . . .
H26B H 0.816245 0.697096 0.781056 0.088 Uiso 1 1 calc R U . . .
Li1 Li 0.544(3) 0.6535(13) 0.6750(11) 0.092(8) Uani 1 1 d . . . . .
C24 C 0.784(2) 0.4999(8) 0.8214(9) 0.088(4) Uani 0.83(2) 1 d D U P A 1
H24A H 0.711180 0.491739 0.856275 0.106 Uiso 0.83(2) 1 calc R U P A 1
H24B H 0.849077 0.450585 0.823521 0.106 Uiso 0.83(2) 1 calc R U P A 1
C24A C 0.865(5) 0.507(4) 0.782(4) 0.087(4) Uani 0.17(2) 1 d D U P A 2
H24C H 0.939466 0.512387 0.747957 0.104 Uiso 0.17(2) 1 calc R U P A 2
H24D H 0.877660 0.452089 0.808073 0.104 Uiso 0.17(2) 1 calc R U P A 2
C1 C 0.282(2) 0.8499(10) 0.5174(12) 0.052(3) Uani 0.574(6) 1 d D U P B 1
C2 C 0.4060(18) 0.8015(13) 0.5008(11) 0.056(3) Uani 0.574(6) 1 d D U P B 1
C3 C 0.362(2) 0.7240(11) 0.4656(10) 0.059(3) Uani 0.574(6) 1 d D U P B 1
C4 C 0.210(2) 0.7251(11) 0.4581(11) 0.054(3) Uani 0.574(6) 1 d D U P B 1
C5 C 0.1604(17) 0.8028(12) 0.4878(10) 0.053(3) Uani 0.574(6) 1 d D U P B 1
C6 C 0.289(3) 0.9394(9) 0.5513(9) 0.061(4) Uani 0.574(6) 1 d D U P B 1
H6A H 0.291655 0.982180 0.513565 0.092 Uiso 0.574(6) 1 calc R U P B 1
H6B H 0.374933 0.944073 0.583585 0.092 Uiso 0.574(6) 1 calc R U P B 1
H6C H 0.205269 0.948606 0.578320 0.092 Uiso 0.574(6) 1 calc R U P B 1
C7 C 0.5673(19) 0.8202(14) 0.5121(11) 0.076(5) Uani 0.574(6) 1 d D U P B 1
H7A H 0.604837 0.833737 0.466032 0.113 Uiso 0.574(6) 1 calc R U P B 1
H7B H 0.616317 0.770179 0.532663 0.113 Uiso 0.574(6) 1 calc R U P B 1
H7C H 0.582640 0.868342 0.544657 0.113 Uiso 0.574(6) 1 calc R U P B 1
C8 C 0.440(3) 0.6519(12) 0.4281(10) 0.080(5) Uani 0.574(6) 1 d D U P B 1
H8A H 0.471399 0.672643 0.382685 0.120 Uiso 0.574(6) 1 calc R U P B 1
H8B H 0.374606 0.604098 0.419140 0.120 Uiso 0.574(6) 1 calc R U P B 1
H8C H 0.521888 0.633409 0.458930 0.120 Uiso 0.574(6) 1 calc R U P B 1
C9 C 0.104(2) 0.6654(12) 0.4150(10) 0.075(4) Uani 0.574(6) 1 d D U P B 1
H9A H 0.114267 0.672743 0.363758 0.112 Uiso 0.574(6) 1 calc R U P B 1
H9B H 0.006906 0.679663 0.425815 0.112 Uiso 0.574(6) 1 calc R U P B 1
H9C H 0.124366 0.606431 0.428459 0.112 Uiso 0.574(6) 1 calc R U P B 1
C10 C 0.0100(19) 0.8431(13) 0.4813(10) 0.074(4) Uani 0.574(6) 1 d D U P B 1
H10A H -0.000843 0.881003 0.521961 0.111 Uiso 0.574(6) 1 calc R U P B 1
H10B H -0.061766 0.798263 0.481116 0.111 Uiso 0.574(6) 1 calc R U P B 1
H10C H -0.002252 0.875523 0.436733 0.111 Uiso 0.574(6) 1 calc R U P B 1
C11 C 0.105(3) 0.5895(12) 0.6625(11) 0.065(3) Uani 0.574(6) 1 d D U P B 1
C12 C 0.189(2) 0.6246(11) 0.7225(10) 0.064(3) Uani 0.574(6) 1 d D U P B 1
C13 C 0.146(2) 0.7122(11) 0.7313(10) 0.065(3) Uani 0.574(6) 1 d D U P B 1
C14 C 0.036(3) 0.7302(13) 0.6756(12) 0.065(3) Uani 0.574(6) 1 d D U P B 1
C15 C 0.008(4) 0.6546(13) 0.6339(18) 0.065(3) Uani 0.574(6) 1 d D U P B 1
C16 C 0.114(3) 0.4951(12) 0.6382(11) 0.077(5) Uani 0.574(6) 1 d D U P B 1
H16A H 0.061728 0.459311 0.670195 0.116 Uiso 0.574(6) 1 calc R U P B 1
H16B H 0.213026 0.477166 0.639799 0.116 Uiso 0.574(6) 1 calc R U P B 1
H16C H 0.070941 0.489616 0.589243 0.116 Uiso 0.574(6) 1 calc R U P B 1
C17 C 0.299(2) 0.5747(14) 0.7725(11) 0.081(5) Uani 0.574(6) 1 d D U P B 1
H17A H 0.257835 0.562919 0.818056 0.121 Uiso 0.574(6) 1 calc R U P B 1
H17B H 0.385106 0.608810 0.781302 0.121 Uiso 0.574(6) 1 calc R U P B 1
H17C H 0.322603 0.521218 0.749710 0.121 Uiso 0.574(6) 1 calc R U P B 1
C18 C 0.195(3) 0.7725(14) 0.7935(10) 0.083(5) Uani 0.574(6) 1 d D U P B 1
H18A H 0.280244 0.748972 0.819387 0.124 Uiso 0.574(6) 1 calc R U P B 1
H18B H 0.119599 0.778365 0.826189 0.124 Uiso 0.574(6) 1 calc R U P B 1
H18C H 0.217898 0.828237 0.774159 0.124 Uiso 0.574(6) 1 calc R U P B 1
C19 C -0.056(3) 0.8111(12) 0.6655(13) 0.079(5) Uani 0.574(6) 1 d D U P B 1
H19A H -0.001152 0.860411 0.683176 0.118 Uiso 0.574(6) 1 calc R U P B 1
H19B H -0.140894 0.805277 0.692396 0.118 Uiso 0.574(6) 1 calc R U P B 1
H19C H -0.084572 0.818756 0.614706 0.118 Uiso 0.574(6) 1 calc R U P B 1
C20 C -0.112(3) 0.6349(14) 0.5747(14) 0.078(6) Uani 0.574(6) 1 d D U P B 1
H20A H -0.159379 0.687749 0.559359 0.117 Uiso 0.574(6) 1 calc R U P B 1
H20B H -0.181309 0.596281 0.593754 0.117 Uiso 0.574(6) 1 calc R U P B 1
H20C H -0.070499 0.608335 0.533813 0.117 Uiso 0.574(6) 1 calc R U P B 1
C11A C 0.116(4) 0.5953(16) 0.6834(16) 0.065(3) Uani 0.426(6) 1 d D U P B 2
C12A C 0.170(3) 0.6569(16) 0.7355(15) 0.067(3) Uani 0.426(6) 1 d D U P B 2
C13A C 0.098(3) 0.7364(14) 0.7192(14) 0.066(3) Uani 0.426(6) 1 d D U P B 2
C14A C 0.001(4) 0.7256(18) 0.6563(16) 0.065(3) Uani 0.426(6) 1 d D U P B 2
C15A C 0.010(5) 0.6379(17) 0.636(2) 0.065(3) Uani 0.426(6) 1 d D U P B 2
C16A C 0.131(4) 0.4970(16) 0.6838(16) 0.080(6) Uani 0.426(6) 1 d D U P B 2
H16D H 0.069311 0.472948 0.644755 0.119 Uiso 0.426(6) 1 calc R U P B 2
H16E H 0.103475 0.474654 0.729509 0.119 Uiso 0.426(6) 1 calc R U P B 2
H16F H 0.229854 0.481628 0.677279 0.119 Uiso 0.426(6) 1 calc R U P B 2
C17A C 0.278(3) 0.627(2) 0.7973(14) 0.082(6) Uani 0.426(6) 1 d D U P B 2
H17D H 0.230622 0.589442 0.829382 0.123 Uiso 0.426(6) 1 calc R U P B 2
H17E H 0.315434 0.676750 0.824028 0.123 Uiso 0.426(6) 1 calc R U P B 2
H17F H 0.356802 0.596974 0.777083 0.123 Uiso 0.426(6) 1 calc R U P B 2
C18A C 0.110(4) 0.8173(16) 0.7670(15) 0.080(6) Uani 0.426(6) 1 d D U P B 2
H18D H 0.210209 0.827139 0.782541 0.120 Uiso 0.426(6) 1 calc R U P B 2
H18E H 0.055555 0.809232 0.808968 0.120 Uiso 0.426(6) 1 calc R U P B 2
H18F H 0.073102 0.866228 0.739578 0.120 Uiso 0.426(6) 1 calc R U P B 2
C19A C -0.122(3) 0.788(2) 0.6348(18) 0.085(6) Uani 0.426(6) 1 d D U P B 2
H19D H -0.183529 0.763868 0.596030 0.128 Uiso 0.426(6) 1 calc R U P B 2
H19E H -0.082013 0.841941 0.618713 0.128 Uiso 0.426(6) 1 calc R U P B 2
H19F H -0.177149 0.799145 0.676170 0.128 Uiso 0.426(6) 1 calc R U P B 2
C20A C -0.089(4) 0.5933(19) 0.578(2) 0.076(6) Uani 0.426(6) 1 d D U P B 2
H20D H -0.036343 0.548725 0.555010 0.113 Uiso 0.426(6) 1 calc R U P B 2
H20E H -0.123595 0.634969 0.542223 0.113 Uiso 0.426(6) 1 calc R U P B 2
H20F H -0.169984 0.568112 0.600352 0.113 Uiso 0.426(6) 1 calc R U P B 2
C1A C 0.339(3) 0.8422(15) 0.5226(17) 0.055(3) Uani 0.426(6) 1 d D U P B 2
C2A C 0.400(2) 0.7660(17) 0.4935(15) 0.054(3) Uani 0.426(6) 1 d D U P B 2
C3A C 0.279(3) 0.7189(15) 0.4615(15) 0.055(3) Uani 0.426(6) 1 d D U P B 2
C4A C 0.148(2) 0.7611(18) 0.4759(14) 0.057(3) Uani 0.426(6) 1 d D U P B 2
C5A C 0.185(3) 0.8372(15) 0.5158(14) 0.058(3) Uani 0.426(6) 1 d D U P B 2
C6A C 0.440(3) 0.9154(15) 0.5510(13) 0.075(5) Uani 0.426(6) 1 d D U P B 2
H6AA H 0.441671 0.917810 0.603263 0.112 Uiso 0.426(6) 1 calc R U P B 2
H6AB H 0.405971 0.969516 0.530841 0.112 Uiso 0.426(6) 1 calc R U P B 2
H6AC H 0.536420 0.904587 0.536685 0.112 Uiso 0.426(6) 1 calc R U P B 2
C7A C 0.554(2) 0.7398(18) 0.4786(14) 0.071(5) Uani 0.426(6) 1 d D U P B 2
H7AA H 0.595260 0.782570 0.448201 0.107 Uiso 0.426(6) 1 calc R U P B 2
H7AB H 0.552697 0.684807 0.454340 0.107 Uiso 0.426(6) 1 calc R U P B 2
H7AC H 0.612124 0.735645 0.523946 0.107 Uiso 0.426(6) 1 calc R U P B 2
C8A C 0.266(3) 0.6375(13) 0.4142(12) 0.063(5) Uani 0.426(6) 1 d D U P B 2
H8AA H 0.356710 0.606840 0.417879 0.095 Uiso 0.426(6) 1 calc R U P B 2
H8AB H 0.242769 0.653584 0.364302 0.095 Uiso 0.426(6) 1 calc R U P B 2
H8AC H 0.191268 0.601022 0.430702 0.095 Uiso 0.426(6) 1 calc R U P B 2
C9A C -0.006(2) 0.7449(18) 0.4442(13) 0.071(5) Uani 0.426(6) 1 d D U P B 2
H9AA H -0.019423 0.771079 0.396839 0.106 Uiso 0.426(6) 1 calc R U P B 2
H9AB H -0.073424 0.769732 0.475806 0.106 Uiso 0.426(6) 1 calc R U P B 2
H9AC H -0.022976 0.683766 0.440078 0.106 Uiso 0.426(6) 1 calc R U P B 2
C10A C 0.096(3) 0.9190(15) 0.5282(15) 0.080(6) Uani 0.426(6) 1 d D U P B 2
H10D H -0.005176 0.905689 0.521067 0.121 Uiso 0.426(6) 1 calc R U P B 2
H10E H 0.120439 0.962967 0.494267 0.121 Uiso 0.426(6) 1 calc R U P B 2
H10F H 0.117432 0.939474 0.577132 0.121 Uiso 0.426(6) 1 calc R U P B 2

loop_
_atom_site_aniso_label
_atom_site_aniso_U_11
_atom_site_aniso_U_22
_atom_site_aniso_U_33
_atom_site_aniso_U_23
_atom_site_aniso_U_13
_atom_site_aniso_U_12
Y1 0.0565(6) 0.0272(4) 0.0314(4) 0.0013(4) 0.0008(4) -0.0090(5)
O1 0.108(6) 0.047(4) 0.054(4) -0.004(3) -0.018(4) 0.008(4)
C21 0.126(12) 0.034(5) 0.057(7) -0.002(5) 0.008(7) -0.003(6)
C22 0.083(9) 0.042(6) 0.057(6) -0.001(5) -0.001(6) 0.006(6)
C23 0.121(7) 0.055(5) 0.077(6) 0.000(5) -0.042(5) 0.008(5)
C25 0.114(7) 0.063(5) 0.065(6) -0.004(5) -0.026(5) -0.001(5)
C26 0.111(7) 0.050(5) 0.058(5) -0.007(4) -0.005(5) 0.000(5)
Li1 0.14(2) 0.072(14) 0.065(13) 0.008(11) 0.012(14) -0.020(14)
C24 0.122(8) 0.061(6) 0.074(6) 0.005(6) -0.036(6) 0.002(6)
C24A 0.120(9) 0.060(7) 0.073(8) 0.000(7) -0.034(7) 0.004(7)
C1 0.077(6) 0.041(5) 0.036(4) 0.003(4) 0.005(5) -0.009(5)
C2 0.078(6) 0.051(6) 0.041(5) 0.007(5) 0.009(5) -0.005(6)
C3 0.083(6) 0.052(5) 0.042(5) 0.002(5) 0.012(6) -0.002(6)
C4 0.081(6) 0.045(5) 0.037(5) -0.002(4) 0.006(5) -0.010(6)
C5 0.078(6) 0.045(5) 0.035(5) 0.003(4) 0.004(5) -0.008(5)
C6 0.102(9) 0.040(7) 0.041(7) 0.001(6) -0.001(8) -0.005(8)
C7 0.076(10) 0.087(10) 0.065(9) 0.036(8) 0.011(9) -0.003(9)
C8 0.107(10) 0.074(9) 0.061(8) 0.000(8) 0.024(9) 0.015(9)
C9 0.097(9) 0.070(8) 0.056(8) -0.002(7) 0.002(8) -0.021(8)
C10 0.081(9) 0.081(8) 0.059(8) 0.020(7) -0.001(8) 0.005(8)
C11 0.080(6) 0.057(5) 0.058(6) 0.010(5) 0.004(5) -0.014(5)
C12 0.079(6) 0.059(6) 0.053(6) 0.011(5) 0.007(5) -0.010(6)
C13 0.080(7) 0.062(6) 0.053(5) 0.005(5) 0.013(5) -0.007(6)
C14 0.078(6) 0.060(5) 0.059(6) 0.008(5) 0.014(5) -0.006(5)
C15 0.075(6) 0.060(6) 0.060(6) 0.007(6) 0.004(5) -0.013(5)
C16 0.104(11) 0.056(9) 0.072(11) 0.011(10) 0.011(11) -0.019(9)
C17 0.093(11) 0.087(11) 0.061(10) 0.027(9) 0.007(9) -0.009(11)
C18 0.102(12) 0.088(11) 0.061(10) -0.022(9) 0.029(9) -0.023(10)
C19 0.088(12) 0.067(10) 0.083(11) 0.010(9) 0.023(10) 0.001(9)
C20 0.079(11) 0.076(11) 0.079(10) 0.011(11) -0.003(9) -0.021(11)
C11A 0.080(6) 0.058(6) 0.058(6) 0.012(6) 0.004(6) -0.012(5)
C12A 0.081(6) 0.064(6) 0.056(6) 0.011(5) 0.007(5) -0.011(5)
C13A 0.081(7) 0.063(6) 0.056(6) 0.004(5) 0.015(5) -0.011(6)
C14A 0.077(7) 0.060(6) 0.059(6) 0.007(6) 0.011(5) -0.007(6)
C15A 0.076(6) 0.059(6) 0.061(6) 0.007(6) 0.004(5) -0.013(6)
C16A 0.104(12) 0.059(10) 0.074(12) 0.017(11) -0.005(12) -0.009(10)
C17A 0.099(12) 0.086(12) 0.059(11) 0.012(11) 0.002(10) -0.012(12)
C18A 0.100(13) 0.080(12) 0.064(11) -0.022(10) 0.033(10) -0.026(11)
C19A 0.094(13) 0.082(11) 0.082(12) 0.009(11) 0.023(11) 0.001(11)
C20A 0.077(12) 0.071(12) 0.077(11) 0.003(12) -0.005(10) -0.013(12)
C1A 0.085(6) 0.044(5) 0.038(5) 0.002(5) 0.008(6) -0.011(6)
C2A 0.078(6) 0.048(5) 0.038(5) 0.002(5) 0.009(5) -0.009(6)
C3A 0.080(6) 0.047(5) 0.038(5) 0.002(4) 0.007(5) -0.008(6)
C4A 0.080(6) 0.052(6) 0.039(5) 0.005(5) 0.005(5) -0.007(6)
C5A 0.085(7) 0.048(6) 0.042(5) 0.007(5) 0.009(6) -0.002(6)
C6A 0.116(12) 0.054(10) 0.055(10) 0.003(9) 0.008(11) -0.023(11)
C7A 0.080(10) 0.081(9) 0.055(9) 0.011(8) 0.014(9) -0.001(9)
C8A 0.092(10) 0.054(8) 0.043(8) -0.010(7) 0.002(9) -0.001(9)
C9A 0.078(10) 0.084(10) 0.050(9) 0.014(9) 0.006(9) -0.007(9)
C10A 0.110(12) 0.067(10) 0.067(11) 0.007(10) 0.021(11) 0.013(11)

loop_
_atom_type_symbol
_atom_type_description
_atom_type_scat_dispersion_real
_atom_type_scat_dispersion_imag
_atom_type_scat_source
C C 0.0033 0.0016 'International Tables Vol C Tables 4.2.6.8 and 6.1.1.4'
H H 0.0000 0.0000 'International Tables Vol C Tables 4.2.6.8 and 6.1.1.4'
Li Li -0.0003 0.0001 'International Tables Vol C Tables 4.2.6.8 and 6.1.1.4'
O O 0.0106 0.0060 'International Tables Vol C Tables 4.2.6.8 and 6.1.1.4'
Y Y -2.7962 3.5667 'International Tables Vol C Tables 4.2.6.8 and 6.1.1.4'

loop_
_exptl_crystal_face_index_h
_exptl_crystal_face_index_k
_exptl_crystal_face_index_l
_exptl_crystal_face_perp_dist
13 2 0 0.0545
-13 -2 0 0.0265
0 -15 19 0.0792
0 15 -19 0.0792
1 -22 -4 0.0572
-1 22 4 0.0572
-2 4 25 0.0729
2 -4 -25 0.0729
11 -6 10 0.0487

loop_
_geom_angle_atom_site_label_1
_geom_angle_atom_site_label_2
_geom_angle_atom_site_label_3
_geom_angle
_geom_angle_site_symmetry_1
_geom_angle_site_symmetry_3
_geom_angle_publ_flag
C22 Y1 C21 90.8(4) . . ?
C23 O1 C26 108.6(7) . . ?
C23 O1 Li1 125.1(9) . . ?
C26 O1 Li1 126.2(9) . . ?
Y1 C21 H21A 109.5 . . ?
Y1 C21 H21B 109.5 . . ?
Y1 C21 H21C 109.5 . . ?
H21A C21 H21B 109.5 . . ?
H21A C21 H21C 109.5 . . ?
H21B C21 H21C 109.5 . . ?
Y1 C22 H22A 109.5 . . ?
Y1 C22 H22B 109.5 . . ?
Y1 C22 H22C 109.5 . . ?
H22A C22 H22B 109.5 . . ?
H22A C22 H22C 109.5 . . ?
H22B C22 H22C 109.5 . . ?
O1 C23 H23A 110.7 . . ?
O1 C23 H23B 110.7 . . ?
O1 C23 H23C 110.3 . . ?
O1 C23 H23D 110.3 . . ?
O1 C23 C24 105.1(9) . . ?
O1 C23 C24A 107(2) . . ?
H23A C23 H23B 108.8 . . ?
H23C C23 H23D 108.6 . . ?
C24 C23 H23A 110.7 . . ?
C24 C23 H23B 110.7 . . ?
C24A C23 H23C 110.3 . . ?
C24A C23 H23D 110.3 . . ?
H25A C25 H25B 109.2 . . ?
H25C C25 H25D 108.7 . . ?
C26 C25 H25A 111.3 . . ?
C26 C25 H25B 111.3 . . ?
C26 C25 H25C 110.5 . . ?
C26 C25 H25D 110.5 . . ?
C26 C25 C24 102.3(10) . . ?
C26 C25 C24A 106(2) . . ?
C24 C25 H25A 111.3 . . ?
C24 C25 H25B 111.3 . . ?
C24A C25 H25C 110.5 . . ?
C24A C25 H25D 110.5 . . ?
O1 C26 C25 106.5(8) . . ?
O1 C26 H26A 110.4 . . ?
O1 C26 H26B 110.4 . . ?
C25 C26 H26A 110.4 . . ?
C25 C26 H26B 110.4 . . ?
H26A C26 H26B 108.6 . . ?
C23 C24 H24A 111.4 . . ?
C23 C24 H24B 111.4 . . ?
C25 C24 C23 101.8(10) . . ?
C25 C24 H24A 111.4 . . ?
C25 C24 H24B 111.4 . . ?
H24A C24 H24B 109.3 . . ?
C23 C24A C25 101.3(16) . . ?
C23 C24A H24C 111.5 . . ?
C23 C24A H24D 111.5 . . ?
C25 C24A H24C 111.5 . . ?
C25 C24A H24D 111.5 . . ?
H24C C24A H24D 109.3 . . ?
C2 C1 C6 123.7(19) . . ?
C5 C1 C2 106.2(13) . . ?
C5 C1 C6 129.6(19) . . ?
C1 C2 C7 132.2(19) . . ?
C3 C2 C1 109.5(14) . . ?
C3 C2 C7 118.3(19) . . ?
C2 C3 C8 135(2) . . ?
C4 C3 C2 106.9(13) . . ?
C4 C3 C8 118(2) . . ?
C3 C4 C5 109.0(13) . . ?
C3 C4 C9 130(2) . . ?
C5 C4 C9 120(2) . . ?
C1 C5 C10 121.1(19) . . ?
C4 C5 C1 108.3(13) . . ?
C4 C5 C10 129.9(19) . . ?
C1 C6 H6A 109.5 . . ?
C1 C6 H6B 109.5 . . ?
C1 C6 H6C 109.5 . . ?
H6A C6 H6B 109.5 . . ?
H6A C6 H6C 109.5 . . ?
H6B C6 H6C 109.5 . . ?
C2 C7 H7A 109.5 . . ?
C2 C7 H7B 109.5 . . ?
C2 C7 H7C 109.5 . . ?
H7A C7 H7B 109.5 . . ?
H7A C7 H7C 109.5 . . ?
H7B C7 H7C 109.5 . . ?
C3 C8 H8A 109.5 . . ?
C3 C8 H8B 109.5 . . ?
C3 C8 H8C 109.5 . . ?
H8A C8 H8B 109.5 . . ?
H8A C8 H8C 109.5 . . ?
H8B C8 H8C 109.5 . . ?
C4 C9 H9A 109.5 . . ?
C4 C9 H9B 109.5 . . ?
C4 C9 H9C 109.5 . . ?
H9A C9 H9B 109.5 . . ?
H9A C9 H9C 109.5 . . ?
H9B C9 H9C 109.5 . . ?
C5 C10 H10A 109.5 . . ?
C5 C10 H10B 109.5 . . ?
C5 C10 H10C 109.5 . . ?
H10A C10 H10B 109.5 . . ?
H10A C10 H10C 109.5 . . ?
H10B C10 H10C 109.5 . . ?
C12 C11 C15 108.4(17) . . ?
C12 C11 C16 124.1(17) . . ?
C15 C11 C16 127.4(18) . . ?
C11 C12 C13 108.2(15) . . ?
C11 C12 C17 125.5(17) . . ?
C13 C12 C17 126.1(16) . . ?
C12 C13 C18 126.6(17) . . ?
C14 C13 C12 107.2(14) . . ?
C14 C13 C18 125.9(18) . . ?
C13 C14 C19 128.1(18) . . ?
C15 C14 C13 109.1(17) . . ?
C15 C14 C19 122.3(17) . . ?
C11 C15 C20 122.0(18) . . ?
C14 C15 C11 107.1(18) . . ?
C14 C15 C20 130.5(19) . . ?
C11 C16 H16A 109.5 . . ?
C11 C16 H16B 109.5 . . ?
C11 C16 H16C 109.5 . . ?
H16A C16 H16B 109.5 . . ?
H16A C16 H16C 109.5 . . ?
H16B C16 H16C 109.5 . . ?
C12 C17 H17A 109.5 . . ?
C12 C17 H17B 109.5 . . ?
C12 C17 H17C 109.5 . . ?
H17A C17 H17B 109.5 . . ?
H17A C17 H17C 109.5 . . ?
H17B C17 H17C 109.5 . . ?
C13 C18 H18A 109.5 . . ?
C13 C18 H18B 109.5 . . ?
C13 C18 H18C 109.5 . . ?
H18A C18 H18B 109.5 . . ?
H18A C18 H18C 109.5 . . ?
H18B C18 H18C 109.5 . . ?
C14 C19 H19A 109.5 . . ?
C14 C19 H19B 109.5 . . ?
C14 C19 H19C 109.5 . . ?
H19A C19 H19B 109.5 . . ?
H19A C19 H19C 109.5 . . ?
H19B C19 H19C 109.5 . . ?
C15 C20 H20A 109.5 . . ?
C15 C20 H20B 109.5 . . ?
C15 C20 H20C 109.5 . . ?
H20A C20 H20B 109.5 . . ?
H20A C20 H20C 109.5 . . ?
H20B C20 H20C 109.5 . . ?
C12A C11A C15A 107(2) . . ?
C12A C11A C16A 130(2) . . ?
C15A C11A C16A 122(2) . . ?
C11A C12A C13A 107.5(19) . . ?
C11A C12A C17A 119(2) . . ?
C13A C12A C17A 134(2) . . ?
C12A C13A C14A 109.2(19) . . ?
C12A C13A C18A 125(2) . . ?
C14A C13A C18A 126(2) . . ?
C13A C14A C19A 123(2) . . ?
C15A C14A C13A 106(2) . . ?
C15A C14A C19A 127(3) . . ?
C11A C15A C20A 125(2) . . ?
C14A C15A C11A 110(2) . . ?
C14A C15A C20A 125(2) . . ?
C11A C16A H16D 109.5 . . ?
C11A C16A H16E 109.5 . . ?
C11A C16A H16F 109.5 . . ?
H16D C16A H16E 109.5 . . ?
H16D C16A H16F 109.5 . . ?
H16E C16A H16F 109.5 . . ?
C12A C17A H17D 109.5 . . ?
C12A C17A H17E 109.5 . . ?
C12A C17A H17F 109.5 . . ?
H17D C17A H17E 109.5 . . ?
H17D C17A H17F 109.5 . . ?
H17E C17A H17F 109.5 . . ?
C13A C18A H18D 109.5 . . ?
C13A C18A H18E 109.5 . . ?
C13A C18A H18F 109.5 . . ?
H18D C18A H18E 109.5 . . ?
H18D C18A H18F 109.5 . . ?
H18E C18A H18F 109.5 . . ?
C14A C19A H19D 109.5 . . ?
C14A C19A H19E 109.5 . . ?
C14A C19A H19F 109.5 . . ?
H19D C19A H19E 109.5 . . ?
H19D C19A H19F 109.5 . . ?
H19E C19A H19F 109.5 . . ?
C15A C20A H20D 109.5 . . ?
C15A C20A H20E 109.5 . . ?
C15A C20A H20F 109.5 . . ?
H20D C20A H20E 109.5 . . ?
H20D C20A H20F 109.5 . . ?
H20E C20A H20F 109.5 . . ?
C2A C1A C6A 119(2) . . ?
C5A C1A C2A 110.0(17) . . ?
C5A C1A C6A 131(3) . . ?
C1A C2A C3A 104.8(17) . . ?
C1A C2A C7A 133(2) . . ?
C3A C2A C7A 120(2) . . ?
C2A C3A C8A 133(3) . . ?
C4A C3A C2A 110.1(17) . . ?
C4A C3A C8A 117(3) . . ?
C3A C4A C9A 130(3) . . ?
C5A C4A C3A 107.4(17) . . ?
C5A C4A C9A 121(3) . . ?
C1A C5A C10A 119(3) . . ?
C4A C5A C1A 107.2(18) . . ?
C4A C5A C10A 130(3) . . ?
C1A C6A H6AA 109.5 . . ?
C1A C6A H6AB 109.5 . . ?
C1A C6A H6AC 109.5 . . ?
H6AA C6A H6AB 109.5 . . ?
H6AA C6A H6AC 109.5 . . ?
H6AB C6A H6AC 109.5 . . ?
C2A C7A H7AA 109.5 . . ?
C2A C7A H7AB 109.5 . . ?
C2A C7A H7AC 109.5 . . ?
H7AA C7A H7AB 109.5 . . ?
H7AA C7A H7AC 109.5 . . ?
H7AB C7A H7AC 109.5 . . ?
C3A C8A H8AA 109.5 . . ?
C3A C8A H8AB 109.5 . . ?
C3A C8A H8AC 109.5 . . ?
H8AA C8A H8AB 109.5 . . ?
H8AA C8A H8AC 109.5 . . ?
H8AB C8A H8AC 109.5 . . ?
C4A C9A H9AA 109.5 . . ?
C4A C9A H9AB 109.5 . . ?
C4A C9A H9AC 109.5 . . ?
H9AA C9A H9AB 109.5 . . ?
H9AA C9A H9AC 109.5 . . ?
H9AB C9A H9AC 109.5 . . ?
C5A C10A H10D 109.5 . . ?
C5A C10A H10E 109.5 . . ?
C5A C10A H10F 109.5 . . ?
H10D C10A H10E 109.5 . . ?
H10D C10A H10F 109.5 . . ?
H10E C10A H10F 109.5 . . ?

loop_
_geom_bond_atom_site_label_1
_geom_bond_atom_site_label_2
_geom_bond_distance
_geom_bond_site_symmetry_2
_geom_bond_publ_flag
Y1 C21 2.505(10) . ?
Y1 C22 2.500(10) . ?
O1 C23 1.436(12) . ?
O1 C26 1.463(11) . ?
O1 Li1 1.85(3) . ?
C21 H21A 0.9600 . ?
C21 H21B 0.9600 . ?
C21 H21C 0.9600 . ?
C22 H22A 0.9600 . ?
C22 H22B 0.9600 . ?
C22 H22C 0.9600 . ?
C23 H23A 0.9700 . ?
C23 H23B 0.9700 . ?
C23 H23C 0.9700 . ?
C23 H23D 0.9700 . ?
C23 C24 1.528(13) . ?
C23 C24A 1.51(2) . ?
C25 H25A 0.9700 . ?
C25 H25B 0.9700 . ?
C25 H25C 0.9700 . ?
C25 H25D 0.9700 . ?
C25 C26 1.503(14) . ?
C25 C24 1.507(13) . ?
C25 C24A 1.53(2) . ?
C26 H26A 0.9700 . ?
C26 H26B 0.9700 . ?
C24 H24A 0.9700 . ?
C24 H24B 0.9700 . ?
C24A H24C 0.9700 . ?
C24A H24D 0.9700 . ?
C1 C2 1.423(13) . ?
C1 C5 1.415(13) . ?
C1 C6 1.517(13) . ?
C2 C3 1.408(13) . ?
C2 C7 1.520(13) . ?
C3 C4 1.399(13) . ?
C3 C8 1.517(13) . ?
C4 C5 1.411(13) . ?
C4 C9 1.528(13) . ?
C5 C10 1.522(14) . ?
C6 H6A 0.9600 . ?
C6 H6B 0.9600 . ?
C6 H6C 0.9600 . ?
C7 H7A 0.9600 . ?
C7 H7B 0.9600 . ?
C7 H7C 0.9600 . ?
C8 H8A 0.9600 . ?
C8 H8B 0.9600 . ?
C8 H8C 0.9600 . ?
C9 H9A 0.9600 . ?
C9 H9B 0.9600 . ?
C9 H9C 0.9600 . ?
C10 H10A 0.9600 . ?
C10 H10B 0.9600 . ?
C10 H10C 0.9600 . ?
C11 C12 1.410(13) . ?
C11 C15 1.429(13) . ?
C11 C16 1.529(13) . ?
C12 C13 1.425(13) . ?
C12 C17 1.530(13) . ?
C13 C14 1.419(13) . ?
C13 C18 1.520(13) . ?
C14 C15 1.411(13) . ?
C14 C19 1.518(14) . ?
C15 C20 1.527(14) . ?
C16 H16A 0.9600 . ?
C16 H16B 0.9600 . ?
C16 H16C 0.9600 . ?
C17 H17A 0.9600 . ?
C17 H17B 0.9600 . ?
C17 H17C 0.9600 . ?
C18 H18A 0.9600 . ?
C18 H18B 0.9600 . ?
C18 H18C 0.9600 . ?
C19 H19A 0.9600 . ?
C19 H19B 0.9600 . ?
C19 H19C 0.9600 . ?
C20 H20A 0.9600 . ?
C20 H20B 0.9600 . ?
C20 H20C 0.9600 . ?
C11A C12A 1.417(14) . ?
C11A C15A 1.420(14) . ?
C11A C16A 1.525(15) . ?
C12A C13A 1.420(14) . ?
C12A C17A 1.531(14) . ?
C13A C14A 1.423(14) . ?
C13A C18A 1.527(14) . ?
C14A C15A 1.408(14) . ?
C14A C19A 1.526(15) . ?
C15A C20A 1.528(15) . ?
C16A H16D 0.9600 . ?
C16A H16E 0.9600 . ?
C16A H16F 0.9600 . ?
C17A H17D 0.9600 . ?
C17A H17E 0.9600 . ?
C17A H17F 0.9600 . ?
C18A H18D 0.9600 . ?
C18A H18E 0.9600 . ?
C18A H18F 0.9600 . ?
C19A H19D 0.9600 . ?
C19A H19E 0.9600 . ?
C19A H19F 0.9600 . ?
C20A H20D 0.9600 . ?
C20A H20E 0.9600 . ?
C20A H20F 0.9600 . ?
C1A C2A 1.427(14) . ?
C1A C5A 1.421(14) . ?
C1A C6A 1.536(14) . ?
C2A C3A 1.428(14) . ?
C2A C7A 1.526(15) . ?
C3A C4A 1.417(14) . ?
C3A C8A 1.528(14) . ?
C4A C5A 1.417(14) . ?
C4A C9A 1.525(14) . ?
C5A C10A 1.536(14) . ?
C6A H6AA 0.9600 . ?
C6A H6AB 0.9600 . ?
C6A H6AC 0.9600 . ?
C7A H7AA 0.9600 . ?
C7A H7AB 0.9600 . ?
C7A H7AC 0.9600 . ?
C8A H8AA 0.9600 . ?
C8A H8AB 0.9600 . ?
C8A H8AC 0.9600 . ?
C9A H9AA 0.9600 . ?
C9A H9AB 0.9600 . ?
C9A H9AC 0.9600 . ?
C10A H10D 0.9600 . ?
C10A H10E 0.9600 . ?
C10A H10F 0.9600 . ?

loop_
_geom_torsion_atom_site_label_1
_geom_torsion_atom_site_label_2
_geom_torsion_atom_site_label_3
_geom_torsion_atom_site_label_4
_geom_torsion
_geom_torsion_site_symmetry_1
_geom_torsion_site_symmetry_2
_geom_torsion_site_symmetry_3
_geom_torsion_site_symmetry_4
_geom_torsion_publ_flag
O1 C23 C24 C25 -35.3(17) . . . . ?
O1 C23 C24A C25 33(6) . . . . ?
C23 O1 C26 C25 7.1(14) . . . . ?
C26 O1 C23 C24 17.7(15) . . . . ?
C26 O1 C23 C24A -26(4) . . . . ?
C26 C25 C24 C23 38.6(17) . . . . ?
C26 C25 C24A C23 -28(6) . . . . ?
Li1 O1 C23 C24 -158.6(14) . . . . ?
Li1 O1 C23 C24A 158(4) . . . . ?
Li1 O1 C26 C25 -176.6(12) . . . . ?
C24 C25 C26 O1 -29.1(15) . . . . ?
C24A C25 C26 O1 14(4) . . . . ?
C1 C2 C3 C4 2(2) . . . . ?
C1 C2 C3 C8 172(2) . . . . ?
C2 C1 C5 C4 4(2) . . . . ?
C2 C1 C5 C10 -167.5(17) . . . . ?
C2 C3 C4 C5 0(2) . . . . ?
C2 C3 C4 C9 170(2) . . . . ?
C3 C4 C5 C1 -3(2) . . . . ?
C3 C4 C5 C10 167.5(18) . . . . ?
C5 C1 C2 C3 -3(2) . . . . ?
C5 C1 C2 C7 175(2) . . . . ?
C6 C1 C2 C3 -176.2(19) . . . . ?
C6 C1 C2 C7 2(3) . . . . ?
C6 C1 C5 C4 176(2) . . . . ?
C6 C1 C5 C10 5(3) . . . . ?
C7 C2 C3 C4 -176.4(17) . . . . ?
C7 C2 C3 C8 -6(3) . . . . ?
C8 C3 C4 C5 -171.9(17) . . . . ?
C8 C3 C4 C9 -2(3) . . . . ?
C9 C4 C5 C1 -173.5(18) . . . . ?
C9 C4 C5 C10 -4(3) . . . . ?
C11 C12 C13 C14 -1(3) . . . . ?
C11 C12 C13 C18 173(2) . . . . ?
C12 C11 C15 C14 2(4) . . . . ?
C12 C11 C15 C20 -172(3) . . . . ?
C12 C13 C14 C15 2(3) . . . . ?
C12 C13 C14 C19 173(3) . . . . ?
C13 C14 C15 C11 -2(4) . . . . ?
C13 C14 C15 C20 171(3) . . . . ?
C15 C11 C12 C13 -1(3) . . . . ?
C15 C11 C12 C17 175(3) . . . . ?
C16 C11 C12 C13 -176(2) . . . . ?
C16 C11 C12 C17 -1(4) . . . . ?
C16 C11 C15 C14 177(3) . . . . ?
C16 C11 C15 C20 3(5) . . . . ?
C17 C12 C13 C14 -176(2) . . . . ?
C17 C12 C13 C18 -3(4) . . . . ?
C18 C13 C14 C15 -172(3) . . . . ?
C18 C13 C14 C19 -1(4) . . . . ?
C19 C14 C15 C11 -174(3) . . . . ?
C19 C14 C15 C20 -1(6) . . . . ?
C11A C12A C13A C14A -1(4) . . . . ?
C11A C12A C13A C18A 172(3) . . . . ?
C12A C11A C15A C14A 2(5) . . . . ?
C12A C11A C15A C20A -172(5) . . . . ?
C12A C13A C14A C15A 2(4) . . . . ?
C12A C13A C14A C19A 163(3) . . . . ?
C13A C14A C15A C11A -3(5) . . . . ?
C13A C14A C15A C20A 171(4) . . . . ?
C15A C11A C12A C13A -1(4) . . . . ?
C15A C11A C12A C17A 175(4) . . . . ?
C16A C11A C12A C13A -166(4) . . . . ?
C16A C11A C12A C17A 10(6) . . . . ?
C16A C11A C15A C14A 169(4) . . . . ?
C16A C11A C15A C20A -5(7) . . . . ?
C17A C12A C13A C14A -176(4) . . . . ?
C17A C12A C13A C18A -3(6) . . . . ?
C18A C13A C14A C15A -171(4) . . . . ?
C18A C13A C14A C19A -10(5) . . . . ?
C19A C14A C15A C11A -163(4) . . . . ?
C19A C14A C15A C20A 11(8) . . . . ?
C1A C2A C3A C4A -5(3) . . . . ?
C1A C2A C3A C8A 172(3) . . . . ?
C2A C1A C5A C4A -5(3) . . . . ?
C2A C1A C5A C10A -167(2) . . . . ?
C2A C3A C4A C5A 2(3) . . . . ?
C2A C3A C4A C9A 169(3) . . . . ?
C3A C4A C5A C1A 2(3) . . . . ?
C3A C4A C5A C10A 161(3) . . . . ?
C5A C1A C2A C3A 6(3) . . . . ?
C5A C1A C2A C7A 172(3) . . . . ?
C6A C1A C2A C3A -171(3) . . . . ?
C6A C1A C2A C7A -4(5) . . . . ?
C6A C1A C5A C4A 171(3) . . . . ?
C6A C1A C5A C10A 9(4) . . . . ?
C7A C2A C3A C4A -173(2) . . . . ?
C7A C2A C3A C8A 4(5) . . . . ?
C8A C3A C4A C5A -176(2) . . . . ?
C8A C3A C4A C9A -8(4) . . . . ?
C9A C4A C5A C1A -167(2) . . . . ?
C9A C4A C5A C10A -8(4) . . . . ?

loop_
_exptl_oxdiff_crystal_face_indexfrac_h
_exptl_oxdiff_crystal_face_indexfrac_k
_exptl_oxdiff_crystal_face_indexfrac_l
_exptl_oxdiff_crystal_face_x
_exptl_oxdiff_crystal_face_y
_exptl_oxdiff_crystal_face_z
13.0029 1.9997 0.0002 0.5723 -0.8224 0.0517
-13.0029 -1.9997 -0.0002 -0.5723 0.8224 -0.0517
-0.0051 -14.9878 19.0212 0.0415 -0.0189 -1.0065
0.0051 14.9878 -19.0212 -0.0415 0.0189 1.0065
0.9855 -21.9830 -4.0049 0.7021 0.4887 -0.5605
-0.9855 21.9830 4.0049 -0.7021 -0.4887 0.5605
-1.9922 3.9974 25.0283 -0.6669 -0.4189 -0.5948
1.9922 -3.9974 -25.0283 0.6669 0.4189 0.5948
10.9999 -5.9940 10.0113 0.5008 -0.7102 -0.4798
